data_4114069
loop_
_publ_author_name
'Matthew L. Kuhlman'
'Thomas B. Rauchfuss'

_publ_section_title
;
 Structural Chemistry of "Defect" Cyanometalate Boxes:
 {Cs@[CpCo(CN)3]4[Cp*Ru]3} and {M@[Cp*Rh(CN)3]4[Cp*Ru]3} (M = NH4, Cs)
;
_journal_name_full 'Journal of the American Chemical Society'
_journal_page_first 10084
_journal_page_last 10092
_journal_paper_doi 10.1021/ja035253h
_journal_volume 125
_journal_year 2003
_chemical_formula_moiety
; 
2(Rh4 Ru3 C82 N13 H109), 9(C2 H3 N), (C4 H8 O) 
;
_chemical_formula_sum 'C93 H126.5 N17.5 O0.5 Rh4 Ru3'
_chemical_formula_weight 2212.47
_chemical_name_systematic
; 
? 
;
_space_group_IT_number 62
_symmetry_cell_setting orthorhombic
_symmetry_space_group_name_Hall '-P 2ac 2n'
_symmetry_space_group_name_H-M 'P n m a'
_atom_sites_solution_hydrogens geom
_atom_sites_solution_primary direct
_atom_sites_solution_secondary difmap
_audit_creation_method SHELXL-97
_audit_update_record
; 
2003-03-13   text and data added, mlk 
;
_cell_angle_alpha 90.00
_cell_angle_beta 90.00
_cell_angle_gamma 90.00
_cell_formula_units_Z 4
_cell_length_a 25.987(10)
_cell_length_b 17.203(6)
_cell_length_c 23.432(9)
_cell_measurement_reflns_used 1020
_cell_measurement_temperature 193(2)
_cell_measurement_theta_max 28.14
_cell_measurement_theta_min 2.72
_cell_volume 10475(7)
_computing_cell_refinement 'SAINT V6.22 (Bruker, 2001)'
_computing_data_collection 'SMART V5.625 (Bruker, 2001)'
_computing_data_reduction 'SAINT V6.22 (Bruker, 2001)'
_computing_molecular_graphics 'SHELXTL V6.10 (Bruker, 2001)'
_computing_publication_material 'CIFTAB (Sheldrick, 2001)'
_computing_structure_refinement 'SHELXTL V6.10 (Bruker, 2001)'
_computing_structure_solution 'SHELXTL V6.10 (Bruker, 2001)'
_diffrn_ambient_temperature 193(2)
_diffrn_measured_fraction_theta_full 0.998
_diffrn_measured_fraction_theta_max 0.998
_diffrn_measurement_device 'Siemens Platform/CCD'
_diffrn_measurement_method 'profile data from \w scans'
_diffrn_radiation_monochromator graphite
_diffrn_radiation_source 'normal-focus sealed tube'
_diffrn_radiation_type MoK\a
_diffrn_radiation_wavelength 0.71073
_diffrn_radiation_wavelength_id p61tasx2
_diffrn_reflns_av_R_equivalents 0.0485
_diffrn_reflns_av_sigmaI/netI 0.0224
_diffrn_reflns_limit_h_max 31
_diffrn_reflns_limit_h_min -31
_diffrn_reflns_limit_k_max 20
_diffrn_reflns_limit_k_min -20
_diffrn_reflns_limit_l_max 28
_diffrn_reflns_limit_l_min -28
_diffrn_reflns_number 103582
_diffrn_reflns_theta_full 25.40
_diffrn_reflns_theta_max 25.40
_diffrn_reflns_theta_min 1.91
_diffrn_standards_decay_% 0.6
_diffrn_standards_interval_time 458
_diffrn_standards_number 1150
_exptl_absorpt_coefficient_mu 1.084
_exptl_absorpt_correction_T_max 0.8395
_exptl_absorpt_correction_T_min 0.5294
_exptl_absorpt_correction_type integration
_exptl_absorpt_process_details '(Bruker, 2001)'
_exptl_crystal_colour orange
_exptl_crystal_density_diffrn 1.403
_exptl_crystal_description columnar
_exptl_crystal_F_000 4492
_exptl_crystal_id p61tasx2
_exptl_crystal_preparation
; 
The data crystal was mounted using oil (Parantone-N, Exxon) to a 
0.4 mm cryo-loop (Hampton Research) with the (-1 1 1) scattering planes 
roughly normal to the spindle axis. 
;
_exptl_crystal_size_max 0.65
_exptl_crystal_size_mid 0.20
_exptl_crystal_size_min 0.18
_refine_diff_density_max 0.598
_refine_diff_density_min -1.565
_refine_diff_density_rms 0.068
_refine_ls_extinction_method none
_refine_ls_goodness_of_fit_ref 1.050
_refine_ls_hydrogen_treatment refxyz
_refine_ls_matrix_type full
_refine_ls_number_parameters 510
_refine_ls_number_reflns 9981
_refine_ls_number_restraints 3
_refine_ls_restrained_S_all 1.050
_refine_ls_R_factor_all 0.0355
_refine_ls_R_factor_gt 0.0284
_refine_ls_shift/su_max 0.002
_refine_ls_shift/su_mean 0.000
_refine_ls_structure_factor_coef Fsqd
_refine_ls_weighting_details 'calc w=1/[\s^2^(Fo^2^)+(0.0311P)^2^+11.2773P] where P=(Fo^2^+2Fc^2^)/3'
_refine_ls_weighting_scheme calc
_refine_ls_wR_factor_gt 0.0672
_refine_ls_wR_factor_ref 0.0698
_reflns_number_gt 8801
_reflns_number_total 9981
_reflns_threshold_expression >2sigma(I)
_cod_data_source_file ja035253hsi20030320_021529.cif
_cod_data_source_block p61tp
_cod_original_formula_sum 'C93 H126.50 N17.50 O0.50 Rh4 Ru3'
_cod_database_code 4114069

loop_
_symmetry_equiv_pos_as_xyz
'x, y, z'
'-x+1/2, -y, z+1/2'
'-x, y+1/2, -z'
'x+1/2, -y+1/2, -z+1/2'
'-x, -y, -z'
'x-1/2, y, -z-1/2'
'x, -y-1/2, z'
'-x-1/2, y-1/2, z-1/2'

loop_
_atom_site_label
_atom_site_type_symbol
_atom_site_fract_x
_atom_site_fract_y
_atom_site_fract_z
_atom_site_U_iso_or_equiv
_atom_site_adp_type
_atom_site_occupancy
_atom_site_symmetry_multiplicity
_atom_site_calc_flag
_atom_site_refinement_flags
C1 C 0.38031(10) 0.2500 0.44820(11) 0.0270(6) Uani 1 2 d S
C2 C 0.42891(7) 0.16815(11) 0.35926(8) 0.0273(4) Uani 1 1 d .
C3 C 0.34925(7) 0.16930(11) 0.18738(8) 0.0308(5) Uani 1 1 d .
C4 C 0.25954(11) 0.2500 0.20584(12) 0.0329(7) Uani 1 2 d S
C5 C 0.24382(9) -0.04398(14) 0.41627(10) 0.0482(6) Uani 1 1 d .
C6 C 0.28156(8) 0.03133(11) 0.32107(8) 0.0330(5) Uani 1 1 d .
C7 C 0.23089(7) 0.11363(12) 0.40192(9) 0.0344(5) Uani 1 1 d .
C8 C 0.49177(11) 0.2500 0.49850(12) 0.0343(7) Uani 1 2 d S
C9 C 0.50642(7) 0.18278(12) 0.46710(8) 0.0343(5) Uani 1 1 d .
C10 C 0.53270(7) 0.20869(12) 0.41625(8) 0.0345(5) Uani 1 1 d .
C11 C 0.46842(13) 0.2500 0.55650(13) 0.0487(9) Uani 1 2 d S
H11A H 0.4490 0.2018 0.5622 0.073 Uiso 0.50 1 d PR
H11B H 0.4452 0.2946 0.5603 0.073 Uiso 0.50 1 d PR
H11C H 0.4954 0.2503 0.5851 0.073 Uiso 1 2 d SR
C12 C 0.50388(9) 0.09981(12) 0.48693(10) 0.0477(6) Uani 1 1 d .
H12A H 0.4949 0.0711 0.4522 0.072 Uiso 1 1 d R
H12B H 0.4746 0.0989 0.5133 0.072 Uiso 1 1 d R
H12C H 0.5337 0.0754 0.5052 0.072 Uiso 1 1 d R
C13 C 0.55915(8) 0.15756(14) 0.37385(10) 0.0471(6) Uani 1 1 d .
H13A H 0.5937 0.1389 0.3844 0.071 Uiso 1 1 d R
H13B H 0.5617 0.1842 0.3368 0.071 Uiso 1 1 d R
H13C H 0.5351 0.1137 0.3698 0.071 Uiso 1 1 d R
C14 C 0.34143(12) 0.2500 0.05535(12) 0.0456(9) Uani 1 2 d S
C15 C 0.30926(9) 0.18245(14) 0.06271(9) 0.0436(6) Uani 1 1 d .
C16 C 0.25906(8) 0.20768(14) 0.07558(8) 0.0423(6) Uani 1 1 d .
C17 C 0.39673(14) 0.2500 0.03666(17) 0.0744(14) Uani 1 2 d S
H17A H 0.4162 0.2127 0.0597 0.112 Uiso 0.50 1 d PR
H17B H 0.4113 0.3021 0.0417 0.112 Uiso 0.50 1 d PR
H17C H 0.3988 0.2352 -0.0037 0.112 Uiso 0.50 1 d PR
C18 C 0.32645(13) 0.10002(16) 0.05628(11) 0.0726(9) Uani 1 1 d .
H18A H 0.3187 0.0817 0.0176 0.109 Uiso 1 1 d R
H18B H 0.3107 0.0650 0.0842 0.109 Uiso 1 1 d R
H18C H 0.3638 0.1007 0.0619 0.109 Uiso 1 1 d R
C19 C 0.21281(10) 0.15727(19) 0.08373(11) 0.0721(9) Uani 1 1 d .
H19A H 0.1882 0.1787 0.1113 0.108 Uiso 1 1 d R
H19B H 0.2268 0.1083 0.0986 0.108 Uiso 1 1 d R
H19C H 0.1952 0.1475 0.0474 0.108 Uiso 1 1 d R
C20 C 0.14552(9) -0.06014(14) 0.34857(10) 0.0499(6) Uani 1 1 d .
C21 C 0.12745(8) 0.01610(15) 0.36117(10) 0.0485(6) Uani 1 1 d .
C22 C 0.14179(8) 0.06588(14) 0.31414(10) 0.0463(6) Uani 1 1 d .
C23 C 0.16867(9) 0.02017(14) 0.27420(10) 0.0449(6) Uani 1 1 d .
C24 C 0.17223(9) -0.05748(13) 0.29545(10) 0.0473(6) Uani 1 1 d .
C25 C 0.13597(12) -0.13166(17) 0.38449(14) 0.0805(10) Uani 1 1 d .
H25A H 0.1323 -0.1150 0.4243 0.121 Uiso 1 1 d R
H25B H 0.1661 -0.1655 0.3809 0.121 Uiso 1 1 d R
H25C H 0.1051 -0.1602 0.3727 0.121 Uiso 1 1 d R
C26 C 0.09368(10) 0.0394(2) 0.41077(12) 0.0755(10) Uani 1 1 d .
H26A H 0.0962 0.0959 0.4155 0.113 Uiso 1 1 d R
H26B H 0.1079 0.0135 0.4446 0.113 Uiso 1 1 d R
H26C H 0.0575 0.0246 0.4063 0.113 Uiso 1 1 d R
C27 C 0.12779(10) 0.14983(15) 0.30782(15) 0.0697(9) Uani 1 1 d .
H27A H 0.0959 0.1568 0.2860 0.105 Uiso 1 1 d R
H27B H 0.1562 0.1758 0.2881 0.105 Uiso 1 1 d R
H27C H 0.1236 0.1725 0.3459 0.105 Uiso 1 1 d R
C28 C 0.18828(11) 0.04742(18) 0.21710(11) 0.0656(8) Uani 1 1 d .
H28A H 0.2223 0.0238 0.2110 0.098 Uiso 1 1 d R
H28B H 0.1920 0.1043 0.2184 0.098 Uiso 1 1 d R
H28C H 0.1655 0.0332 0.1852 0.098 Uiso 1 1 d R
C29 C 0.19479(12) -0.12580(16) 0.26425(14) 0.0782(10) Uani 1 1 d .
H29A H 0.1699 -0.1521 0.2394 0.117 Uiso 1 1 d R
H29B H 0.2073 -0.1623 0.2932 0.117 Uiso 1 1 d R
H29C H 0.2238 -0.1073 0.2413 0.117 Uiso 1 1 d R
C30 C 0.43333(8) -0.03096(12) 0.20190(9) 0.0404(5) Uani 1 1 d .
C31 C 0.39170(9) -0.07492(13) 0.22420(10) 0.0447(6) Uani 1 1 d .
C32 C 0.40293(9) -0.08828(12) 0.28350(11) 0.0478(6) Uani 1 1 d .
C33 C 0.45028(9) -0.05199(12) 0.29710(9) 0.0406(6) Uani 1 1 d .
C34 C 0.46975(8) -0.01548(12) 0.24597(9) 0.0381(5) Uani 1 1 d .
C35 C 0.43889(12) -0.00494(18) 0.14059(10) 0.0671(8) Uani 1 1 d .
H35A H 0.4609 -0.0411 0.1194 0.101 Uiso 1 1 d R
H35B H 0.4542 0.0471 0.1398 0.101 Uiso 1 1 d R
H35C H 0.4047 -0.0033 0.1230 0.101 Uiso 1 1 d R
C36 C 0.34670(11) -0.10744(17) 0.19166(14) 0.0787(9) Uani 1 1 d .
H36A H 0.3529 -0.1599 0.1769 0.118 Uiso 1 1 d R
H36B H 0.3396 -0.0722 0.1597 0.118 Uiso 1 1 d R
H36C H 0.3171 -0.1082 0.2176 0.118 Uiso 1 1 d R
C37 C 0.36972(13) -0.13424(15) 0.32396(14) 0.0820(10) Uani 1 1 d .
H37A H 0.3335 -0.1268 0.3136 0.123 Uiso 1 1 d R
H37B H 0.3755 -0.1148 0.3628 0.123 Uiso 1 1 d R
H37C H 0.3782 -0.1897 0.3223 0.123 Uiso 1 1 d R
C38 C 0.47699(12) -0.05470(17) 0.35409(11) 0.0691(8) Uani 1 1 d .
H38A H 0.5053 -0.0925 0.3541 0.104 Uiso 1 1 d R
H38B H 0.4520 -0.0687 0.3838 0.104 Uiso 1 1 d R
H38C H 0.4907 -0.0027 0.3619 0.104 Uiso 1 1 d R
C39 C 0.52119(9) 0.02193(16) 0.23875(13) 0.0601(8) Uani 1 1 d .
H39A H 0.5290 0.0479 0.2750 0.090 Uiso 1 1 d R
H39B H 0.5180 0.0609 0.2084 0.090 Uiso 1 1 d R
H39C H 0.5491 -0.0142 0.2292 0.090 Uiso 1 1 d R
C40 C 0.19919(8) 0.20829(13) 0.54512(8) 0.0413(6) Uani 1 1 d .
C41 C 0.24770(8) 0.18201(14) 0.56736(9) 0.0422(6) Uani 1 1 d .
C42 C 0.27668(12) 0.2500 0.58152(12) 0.0431(8) Uani 1 2 d S
C43 C 0.15585(10) 0.15689(17) 0.52623(11) 0.0632(8) Uani 1 1 d .
H43A H 0.1310 0.1456 0.5567 0.095 Uiso 1 1 d R
H43B H 0.1712 0.1083 0.5125 0.095 Uiso 1 1 d R
H43C H 0.1379 0.1826 0.4946 0.095 Uiso 1 1 d R
C44 C 0.26179(11) 0.09892(16) 0.57919(12) 0.0683(8) Uani 1 1 d .
H44A H 0.2994 0.0985 0.5823 0.102 Uiso 1 1 d R
H44B H 0.2514 0.0703 0.5449 0.102 Uiso 1 1 d R
H44C H 0.2467 0.0739 0.6128 0.102 Uiso 1 1 d R
C45 C 0.32978(14) 0.2500 0.60789(14) 0.0659(12) Uani 1 2 d S
H45A H 0.3486 0.2975 0.5968 0.099 Uiso 0.50 1 d PR
H45B H 0.3494 0.2043 0.5947 0.099 Uiso 0.50 1 d PR
H45C H 0.3272 0.2512 0.6498 0.099 Uiso 1 2 d SR
N1 N 0.33826(9) 0.2500 0.46394(9) 0.0295(6) Uani 1 2 d S
N2 N 0.41646(6) 0.12185(9) 0.32646(7) 0.0281(4) Uani 1 1 d .
N3 N 0.36948(6) 0.12301(9) 0.21476(6) 0.0311(4) Uani 1 1 d .
N4 N 0.23017(10) 0.2500 0.24264(11) 0.0454(7) Uani 1 2 d S
N5 N 0.26073(10) -0.08246(16) 0.45151(11) 0.0808(8) Uani 1 1 d .
N6 N 0.32214(6) 0.03863(10) 0.30287(7) 0.0338(4) Uani 1 1 d .
N7 N 0.24483(6) 0.16514(10) 0.42909(7) 0.0341(4) Uani 1 1 d .
Rh1 Rh 0.451764(8) 0.2500 0.414907(9) 0.02502(5) Uani 1 2 d S
Rh2 Rh 0.310858(8) 0.2500 0.142910(9) 0.02989(5) Uani 1 2 d S
Rh3 Rh 0.211935(6) 0.019987(9) 0.355718(7) 0.03285(4) Uani 1 1 d .
Ru1 Ru 0.396218(6) 0.033656(8) 0.268085(6) 0.02651(4) Uani 1 1 d .
Ru2 Ru 0.260039(8) 0.2500 0.491712(9) 0.02825(5) Uani 1 2 d S
N8 N 0.31223(11) 0.2500 0.33000(12) 0.0523(8) Uani 1 2 d SD
H1 H 0.3299(8) 0.2136(11) 0.3223(11) 0.084(10) Uiso 1 1 d D
H2 H 0.2872(8) 0.2500 0.3101(11) 0.051(10) Uiso 1 2 d SD
H3 H 0.3039(16) 0.2500 0.3625(9) 0.101(16) Uiso 1 2 d SD

loop_
_atom_site_aniso_label
_atom_site_aniso_U_11
_atom_site_aniso_U_22
_atom_site_aniso_U_33
_atom_site_aniso_U_23
_atom_site_aniso_U_13
_atom_site_aniso_U_12
C1 0.0305(13) 0.0289(13) 0.0216(12) 0.000 -0.0032(11) 0.000
C2 0.0237(9) 0.0271(9) 0.0312(10) 0.0042(8) -0.0001(7) 0.0024(7)
C3 0.0343(10) 0.0333(10) 0.0250(9) -0.0047(8) -0.0019(8) -0.0011(8)
C4 0.0349(14) 0.0358(14) 0.0279(14) 0.000 -0.0039(12) 0.000
C5 0.0486(13) 0.0542(13) 0.0418(12) 0.0060(11) 0.0082(10) -0.0092(11)
C6 0.0373(10) 0.0305(10) 0.0312(10) -0.0040(8) 0.0009(8) -0.0045(8)
C7 0.0268(9) 0.0404(11) 0.0359(10) -0.0026(9) 0.0051(8) -0.0032(9)
C8 0.0313(14) 0.0386(15) 0.0331(15) 0.000 -0.0111(12) 0.000
C9 0.0319(10) 0.0349(10) 0.0361(10) 0.0046(9) -0.0095(8) 0.0012(9)
C10 0.0274(9) 0.0401(10) 0.0361(10) -0.0016(9) -0.0092(8) 0.0034(9)
C11 0.0548(19) 0.057(2) 0.0339(16) 0.000 -0.0072(15) 0.000
C12 0.0581(13) 0.0370(11) 0.0481(13) 0.0101(10) -0.0110(11) 0.0076(11)
C13 0.0354(11) 0.0526(13) 0.0534(13) -0.0073(11) -0.0012(10) 0.0099(10)
C14 0.0411(16) 0.070(2) 0.0262(15) 0.000 -0.0039(13) 0.000
C15 0.0540(13) 0.0513(13) 0.0255(10) -0.0054(10) -0.0104(9) 0.0049(11)
C16 0.0447(11) 0.0597(13) 0.0225(10) 0.0007(9) -0.0060(9) -0.0106(11)
C17 0.046(2) 0.130(4) 0.047(2) 0.000 0.0072(17) 0.000
C18 0.114(2) 0.0582(15) 0.0462(14) -0.0192(12) -0.0238(15) 0.0224(16)
C19 0.0651(16) 0.111(2) 0.0405(13) 0.0002(15) -0.0077(12) -0.0434(16)
C20 0.0466(12) 0.0473(12) 0.0560(14) 0.0001(11) -0.0034(11) -0.0240(11)
C21 0.0307(11) 0.0623(14) 0.0526(14) -0.0105(11) 0.0032(10) -0.0159(11)
C22 0.0297(10) 0.0465(12) 0.0628(15) -0.0025(11) -0.0090(10) -0.0089(10)
C23 0.0406(11) 0.0536(13) 0.0404(12) -0.0040(10) -0.0039(10) -0.0155(10)
C24 0.0463(12) 0.0441(12) 0.0516(13) -0.0129(11) -0.0027(11) -0.0148(10)
C25 0.0834(19) 0.0655(17) 0.092(2) 0.0214(16) -0.0057(17) -0.0370(15)
C26 0.0409(13) 0.117(2) 0.0684(18) -0.0221(17) 0.0140(13) -0.0156(15)
C27 0.0451(14) 0.0513(15) 0.113(2) 0.0009(16) -0.0082(15) -0.0042(12)
C28 0.0677(17) 0.0856(19) 0.0436(14) 0.0040(14) -0.0042(13) -0.0204(15)
C29 0.082(2) 0.0586(16) 0.094(2) -0.0369(15) 0.0036(17) -0.0125(15)
C30 0.0431(11) 0.0413(11) 0.0368(11) -0.0073(9) 0.0040(9) 0.0132(10)
C31 0.0421(12) 0.0388(11) 0.0533(13) -0.0185(10) -0.0028(10) 0.0018(10)
C32 0.0585(14) 0.0221(10) 0.0627(14) -0.0022(10) 0.0157(12) 0.0045(10)
C33 0.0508(12) 0.0311(10) 0.0398(11) -0.0043(9) -0.0063(10) 0.0145(9)
C34 0.0334(10) 0.0357(10) 0.0453(12) -0.0080(9) 0.0042(9) 0.0076(9)
C35 0.0759(17) 0.0831(19) 0.0423(14) -0.0089(14) 0.0091(13) 0.0249(16)
C36 0.0597(16) 0.0730(17) 0.103(2) -0.0478(16) -0.0139(16) -0.0080(14)
C37 0.102(2) 0.0373(13) 0.107(2) 0.0144(15) 0.0455(19) -0.0012(15)
C38 0.0898(19) 0.0699(17) 0.0475(14) -0.0015(13) -0.0189(14) 0.0365(15)
C39 0.0322(11) 0.0628(16) 0.0851(19) -0.0098(14) 0.0087(12) 0.0007(11)
C40 0.0383(11) 0.0570(13) 0.0285(10) 0.0005(9) 0.0100(9) -0.0069(10)
C41 0.0431(11) 0.0523(13) 0.0313(10) 0.0107(10) 0.0103(9) 0.0029(10)
C42 0.0404(16) 0.069(2) 0.0195(13) 0.000 0.0071(12) 0.000
C43 0.0543(14) 0.0824(18) 0.0530(14) -0.0009(14) 0.0133(12) -0.0239(14)
C44 0.0789(18) 0.0640(16) 0.0620(16) 0.0286(13) 0.0242(14) 0.0143(15)
C45 0.053(2) 0.113(3) 0.0319(17) 0.000 -0.0088(16) 0.000
N1 0.0329(12) 0.0332(12) 0.0224(11) 0.000 -0.0005(9) 0.000
N2 0.0280(8) 0.0266(8) 0.0296(8) 0.0019(7) -0.0010(7) 0.0020(6)
N3 0.0335(8) 0.0339(8) 0.0260(8) -0.0029(7) -0.0008(7) -0.0008(7)
N4 0.0422(14) 0.0538(16) 0.0403(14) 0.000 -0.0020(12) 0.000
N5 0.0887(17) 0.0859(17) 0.0676(15) 0.0340(14) -0.0022(14) -0.0075(15)
N6 0.0320(8) 0.0352(9) 0.0341(9) -0.0042(7) 0.0018(7) -0.0038(7)
N7 0.0303(8) 0.0372(9) 0.0349(9) -0.0024(8) 0.0032(7) -0.0025(7)
Rh1 0.02618(10) 0.02427(10) 0.02460(10) 0.000 -0.00290(8) 0.000
Rh2 0.03306(11) 0.03299(11) 0.02362(10) 0.000 -0.00386(9) 0.000
Rh3 0.03069(8) 0.03367(8) 0.03419(8) -0.00382(7) 0.00513(6) -0.00732(6)
Ru1 0.02810(7) 0.02505(7) 0.02638(7) -0.00213(6) 0.00100(6) 0.00000(6)
Ru2 0.02949(11) 0.03174(11) 0.02351(10) 0.000 0.00267(9) 0.000
N8 0.0391(15) 0.083(2) 0.0345(14) 0.000 -0.0041(12) 0.000

loop_
_atom_type_symbol
_atom_type_description
_atom_type_scat_dispersion_real
_atom_type_scat_dispersion_imag
_atom_type_scat_source
C C 0.0033 0.0016 'International Tables Vol C Tables 4.2.6.8 and 6.1.1.4'
H H 0.0000 0.0000 'International Tables Vol C Tables 4.2.6.8 and 6.1.1.4'
N N 0.0061 0.0033 'International Tables Vol C Tables 4.2.6.8 and 6.1.1.4'
O O 0.0106 0.0060 'International Tables Vol C Tables 4.2.6.8 and 6.1.1.4'
Ru Ru -1.2594 0.8363 'International Tables Vol C Tables 4.2.6.8 and 6.1.1.4'
Rh Rh -1.1178 0.9187 'International Tables Vol C Tables 4.2.6.8 and 6.1.1.4'

loop_
_exptl_crystal_face_index_h
_exptl_crystal_face_index_k
_exptl_crystal_face_index_l
_exptl_crystal_face_perp_dist
-1.00 0.00 -1.00 0.1000
1.00 0.00 1.00 0.1000
-1.00 0.00 1.00 0.0900
1.00 0.00 -1.00 0.0900
1.00 -1.00 -1.00 0.3200
2.00 2.00 -1.00 0.3000
-1.00 -1.00 1.00 0.3800

loop_
_geom_angle_atom_site_label_1
_geom_angle_atom_site_label_2
_geom_angle_atom_site_label_3
_geom_angle
_geom_angle_site_symmetry_1
_geom_angle_site_symmetry_3
N1 C1 Rh1 175.9(2) . .
N2 C2 Rh1 178.57(17) . .
N3 C3 Rh2 176.82(17) . .
N4 C4 Rh2 179.4(3) . .
N5 C5 Rh3 177.6(2) . .
N6 C6 Rh3 177.76(18) . .
N7 C7 Rh3 175.52(18) . .
C9 C8 C9 108.8(2) 7_565 .
C9 C8 C11 125.54(12) 7_565 .
C9 C8 C11 125.54(12) . .
C9 C8 Rh1 70.65(13) 7_565 .
C9 C8 Rh1 70.65(13) . .
C11 C8 Rh1 128.0(2) . .
C8 C9 C10 107.60(18) . .
C8 C9 C12 126.92(19) . .
C10 C9 C12 124.69(19) . .
C8 C9 Rh1 71.80(13) . .
C10 C9 Rh1 71.62(11) . .
C12 C9 Rh1 129.96(15) . .
C10 C10 C9 107.98(11) 7_565 .
C10 C10 C13 126.06(12) 7_565 .
C9 C10 C13 125.76(19) . .
C10 C10 Rh1 71.33(5) 7_565 .
C9 C10 Rh1 70.27(11) . .
C13 C10 Rh1 127.93(14) . .
C8 C11 H11A 109.5 . .
C8 C11 H11B 109.5 . .
H11A C11 H11B 109.5 . .
C8 C11 H11C 109.7 . .
H11A C11 H11C 106.4 . .
H11B C11 H11C 112.2 . .
C9 C12 H12A 103.4 . .
C9 C12 H12B 104.1 . .
H12A C12 H12B 109.4 . .
C9 C12 H12C 120.5 . .
H12A C12 H12C 109.6 . .
H12B C12 H12C 109.3 . .
C10 C13 H13A 116.3 . .
C10 C13 H13B 110.0 . .
H13A C13 H13B 108.2 . .
C10 C13 H13C 102.9 . .
H13A C13 H13C 110.7 . .
H13B C13 H13C 108.4 . .
C15 C14 C15 107.4(3) 7_565 .
C15 C14 C17 126.12(14) 7_565 .
C15 C14 C17 126.12(14) . .
C15 C14 Rh2 71.28(14) 7_565 .
C15 C14 Rh2 71.28(14) . .
C17 C14 Rh2 128.1(2) . .
C16 C15 C14 108.3(2) . .
C16 C15 C18 126.3(2) . .
C14 C15 C18 125.4(2) . .
C16 C15 Rh2 70.92(12) . .
C14 C15 Rh2 70.55(14) . .
C18 C15 Rh2 125.39(16) . .
C15 C16 C16 107.97(13) . 7_565
C15 C16 C19 126.4(2) . .
C16 C16 C19 125.47(16) 7_565 .
C15 C16 Rh2 71.84(12) . .
C16 C16 Rh2 70.66(6) 7_565 .
C19 C16 Rh2 126.38(15) . .
C14 C17 H17A 109.5 . .
C14 C17 H17B 109.5 . .
H17A C17 H17B 109.5 . .
C14 C17 H17C 109.5 . .
H17A C17 H17C 109.5 . .
H17B C17 H17C 109.5 . .
C15 C18 H18A 109.7 . .
C15 C18 H18B 113.0 . .
H18A C18 H18B 109.5 . .
C15 C18 H18C 105.7 . .
H18A C18 H18C 109.4 . .
H18B C18 H18C 109.4 . .
C16 C19 H19A 113.0 . .
C16 C19 H19B 104.3 . .
H19A C19 H19B 109.2 . .
C16 C19 H19C 111.2 . .
H19A C19 H19C 109.4 . .
H19B C19 H19C 109.5 . .
C21 C20 C24 108.2(2) . .
C21 C20 C25 125.5(2) . .
C24 C20 C25 126.3(2) . .
C21 C20 Rh3 70.62(13) . .
C24 C20 Rh3 70.54(13) . .
C25 C20 Rh3 126.33(18) . .
C20 C21 C22 107.6(2) . .
C20 C21 C26 126.5(2) . .
C22 C21 C26 125.4(2) . .
C20 C21 Rh3 71.75(13) . .
C22 C21 Rh3 71.35(12) . .
C26 C21 Rh3 128.05(17) . .
C23 C22 C21 107.7(2) . .
C23 C22 C27 126.4(2) . .
C21 C22 C27 125.8(2) . .
C23 C22 Rh3 71.62(13) . .
C21 C22 Rh3 70.44(13) . .
C27 C22 Rh3 126.02(16) . .
C22 C23 C24 108.8(2) . .
C22 C23 C28 125.8(2) . .
C24 C23 C28 125.4(2) . .
C22 C23 Rh3 71.31(13) . .
C24 C23 Rh3 70.46(13) . .
C28 C23 Rh3 126.46(17) . .
C20 C24 C23 107.6(2) . .
C20 C24 C29 126.1(2) . .
C23 C24 C29 125.9(2) . .
C20 C24 Rh3 71.77(13) . .
C23 C24 Rh3 71.79(13) . .
C29 C24 Rh3 127.10(18) . .
C20 C25 H25A 108.0 . .
C20 C25 H25B 107.8 . .
H25A C25 H25B 109.5 . .
C20 C25 H25C 112.7 . .
H25A C25 H25C 109.6 . .
H25B C25 H25C 109.4 . .
C21 C26 H26A 108.1 . .
C21 C26 H26B 106.4 . .
H26A C26 H26B 109.4 . .
C21 C26 H26C 114.0 . .
H26A C26 H26C 109.5 . .
H26B C26 H26C 109.3 . .
C22 C27 H27A 112.1 . .
C22 C27 H27B 107.7 . .
H27A C27 H27B 109.6 . .
C22 C27 H27C 108.7 . .
H27A C27 H27C 109.4 . .
H27B C27 H27C 109.4 . .
C23 C28 H28A 107.8 . .
C23 C28 H28B 108.3 . .
H28A C28 H28B 109.2 . .
C23 C28 H28C 113.2 . .
H28A C28 H28C 109.1 . .
H28B C28 H28C 109.2 . .
C24 C29 H29A 113.1 . .
C24 C29 H29B 107.1 . .
H29A C29 H29B 109.6 . .
C24 C29 H29C 108.2 . .
H29A C29 H29C 109.4 . .
H29B C29 H29C 109.4 . .
C31 C30 C34 109.81(19) . .
C31 C30 C35 125.5(2) . .
C34 C30 C35 124.7(2) . .
C31 C30 Ru1 70.50(12) . .
C34 C30 Ru1 71.16(12) . .
C35 C30 Ru1 125.35(17) . .
C30 C31 C32 106.62(19) . .
C30 C31 C36 127.2(2) . .
C32 C31 C36 126.0(2) . .
C30 C31 Ru1 70.69(12) . .
C32 C31 Ru1 70.32(12) . .
C36 C31 Ru1 127.75(17) . .
C33 C32 C31 108.9(2) . .
C33 C32 C37 126.0(2) . .
C31 C32 C37 125.1(2) . .
C33 C32 Ru1 71.10(12) . .
C31 C32 Ru1 70.32(12) . .
C37 C32 Ru1 125.11(17) . .
C32 C33 C34 108.03(19) . .
C32 C33 C38 125.9(2) . .
C34 C33 C38 126.0(2) . .
C32 C33 Ru1 70.28(13) . .
C34 C33 Ru1 70.61(12) . .
C38 C33 Ru1 127.15(16) . .
C30 C34 C33 106.67(19) . .
C30 C34 C39 126.4(2) . .
C33 C34 C39 126.5(2) . .
C30 C34 Ru1 70.03(12) . .
C33 C34 Ru1 70.12(12) . .
C39 C34 Ru1 130.75(16) . .
C30 C35 H35A 110.5 . .
C30 C35 H35B 109.2 . .
H35A C35 H35B 109.4 . .
C30 C35 H35C 108.8 . .
H35A C35 H35C 109.5 . .
H35B C35 H35C 109.5 . .
C31 C36 H36A 113.2 . .
C31 C36 H36B 107.6 . .
H36A C36 H36B 109.3 . .
C31 C36 H36C 107.6 . .
H36A C36 H36C 109.6 . .
H36B C36 H36C 109.4 . .
C32 C37 H37A 109.1 . .
C32 C37 H37B 108.5 . .
H37A C37 H37B 109.5 . .
C32 C37 H37C 110.9 . .
H37A C37 H37C 109.4 . .
H37B C37 H37C 109.5 . .
C33 C38 H38A 111.5 . .
C33 C38 H38B 109.3 . .
H38A C38 H38B 109.4 . .
C33 C38 H38C 107.8 . .
H38A C38 H38C 109.4 . .
H38B C38 H38C 109.4 . .
C34 C39 H39A 106.4 . .
C34 C39 H39B 107.5 . .
H39A C39 H39B 109.4 . .
C34 C39 H39C 114.4 . .
H39A C39 H39C 109.5 . .
H39B C39 H39C 109.4 . .
C40 C40 C41 108.34(13) 7_565 .
C40 C40 C43 126.15(15) 7_565 .
C41 C40 C43 125.5(2) . .
C40 C40 Ru2 70.41(6) 7_565 .
C41 C40 Ru2 70.70(12) . .
C43 C40 Ru2 125.47(15) . .
C42 C41 C40 106.8(2) . .
C42 C41 C44 127.4(2) . .
C40 C41 C44 125.5(2) . .
C42 C41 Ru2 70.58(14) . .
C40 C41 Ru2 70.14(12) . .
C44 C41 Ru2 129.38(16) . .
C41 C42 C41 109.7(3) . 7_565
C41 C42 C45 125.13(14) . .
C41 C42 C45 125.13(14) 7_565 .
C41 C42 Ru2 70.53(14) . .
C41 C42 Ru2 70.53(14) 7_565 .
C45 C42 Ru2 125.7(2) . .
C40 C43 H43A 113.3 . .
C40 C43 H43B 107.1 . .
H43A C43 H43B 109.7 . .
C40 C43 H43C 108.3 . .
H43A C43 H43C 109.1 . .
H43B C43 H43C 109.3 . .
C41 C44 H44A 105.3 . .
C41 C44 H44B 105.0 . .
H44A C44 H44B 109.4 . .
C41 C44 H44C 118.0 . .
H44A C44 H44C 109.6 . .
H44B C44 H44C 109.2 . .
C42 C45 H45A 110.1 . .
C42 C45 H45B 110.2 . .
H45A C45 H45B 108.8 . .
C42 C45 H45C 110.2 . .
H45A C45 H45C 106.2 . .
H45B C45 H45C 111.3 . .
C1 N1 Ru2 179.1(2) . .
C2 N2 Ru1 177.36(15) . .
C3 N3 Ru1 172.11(16) . .
C6 N6 Ru1 171.31(16) . .
C7 N7 Ru2 168.13(16) . .
C2 Rh1 C2 89.00(11) . 7_565
C2 Rh1 C1 88.79(7) . .
C2 Rh1 C1 88.79(7) 7_565 .
C2 Rh1 C9 156.80(7) . 7_565
C2 Rh1 C9 100.55(8) 7_565 7_565
C1 Rh1 C9 112.30(8) . 7_565
C2 Rh1 C9 100.55(8) . .
C2 Rh1 C9 156.80(7) 7_565 .
C1 Rh1 C9 112.30(8) . .
C9 Rh1 C9 63.35(11) 7_565 .
C2 Rh1 C8 135.39(5) . .
C2 Rh1 C8 135.39(5) 7_565 .
C1 Rh1 C8 95.17(10) . .
C9 Rh1 C8 37.55(6) 7_565 .
C9 Rh1 C8 37.55(6) . .
C2 Rh1 C10 120.90(7) . 7_565
C2 Rh1 C10 93.72(7) 7_565 7_565
C1 Rh1 C10 150.21(8) . 7_565
C9 Rh1 C10 38.11(7) 7_565 7_565
C9 Rh1 C10 63.21(8) . 7_565
C8 Rh1 C10 62.83(9) . 7_565
C2 Rh1 C10 93.72(7) . .
C2 Rh1 C10 120.90(7) 7_565 .
C1 Rh1 C10 150.21(8) . .
C9 Rh1 C10 63.21(8) 7_565 .
C9 Rh1 C10 38.11(7) . .
C8 Rh1 C10 62.83(9) . .
C10 Rh1 C10 37.33(11) 7_565 .
C4 Rh2 C3 87.03(8) . 7_565
C4 Rh2 C3 87.03(8) . .
C3 Rh2 C3 87.80(11) 7_565 .
C4 Rh2 C16 96.98(10) . .
C3 Rh2 C16 155.29(8) 7_565 .
C3 Rh2 C16 116.69(8) . .
C4 Rh2 C16 96.98(10) . 7_565
C3 Rh2 C16 116.69(8) 7_565 7_565
C3 Rh2 C16 155.29(8) . 7_565
C16 Rh2 C16 38.69(12) . 7_565
C4 Rh2 C14 159.04(11) . .
C3 Rh2 C14 107.78(8) 7_565 .
C3 Rh2 C14 107.78(8) . .
C16 Rh2 C14 63.37(10) . .
C16 Rh2 C14 63.37(10) 7_565 .
C4 Rh2 C15 128.17(9) . .
C3 Rh2 C15 144.75(8) 7_565 .
C3 Rh2 C15 95.01(8) . .
C16 Rh2 C15 37.24(8) . .
C16 Rh2 C15 63.40(8) 7_565 .
C14 Rh2 C15 38.17(7) . .
C4 Rh2 C15 128.17(9) . 7_565
C3 Rh2 C15 95.01(8) 7_565 7_565
C3 Rh2 C15 144.75(8) . 7_565
C16 Rh2 C15 63.40(8) . 7_565
C16 Rh2 C15 37.24(8) 7_565 7_565
C14 Rh2 C15 38.17(7) . 7_565
C15 Rh2 C15 63.45(12) . 7_565
C5 Rh3 C6 88.07(9) . .
C5 Rh3 C7 87.52(10) . .
C6 Rh3 C7 85.31(8) . .
C5 Rh3 C24 108.68(10) . .
C6 Rh3 C24 102.93(9) . .
C7 Rh3 C24 161.85(9) . .
C5 Rh3 C21 111.07(10) . .
C6 Rh3 C21 158.85(9) . .
C7 Rh3 C21 103.80(8) . .
C24 Rh3 C21 63.29(9) . .
C5 Rh3 C22 149.29(9) . .
C6 Rh3 C22 122.26(9) . .
C7 Rh3 C22 98.84(9) . .
C24 Rh3 C22 63.05(9) . .
C21 Rh3 C22 38.21(9) . .
C5 Rh3 C20 91.98(10) . .
C6 Rh3 C20 137.53(9) . .
C7 Rh3 C20 137.14(9) . .
C24 Rh3 C20 37.69(9) . .
C21 Rh3 C20 37.62(9) . .
C22 Rh3 C20 63.05(9) . .
C5 Rh3 C23 146.27(9) . .
C6 Rh3 C23 96.28(9) . .
C7 Rh3 C23 126.12(9) . .
C24 Rh3 C23 37.75(9) . .
C21 Rh3 C23 62.86(9) . .
C22 Rh3 C23 37.07(9) . .
C20 Rh3 C23 62.65(9) . .
N6 Ru1 N3 84.11(7) . .
N6 Ru1 N2 86.98(6) . .
N3 Ru1 N2 86.66(7) . .
N6 Ru1 C31 99.95(8) . .
N3 Ru1 C31 109.61(8) . .
N2 Ru1 C31 162.77(7) . .
N6 Ru1 C32 92.83(8) . .
N3 Ru1 C32 147.88(8) . .
N2 Ru1 C32 125.20(8) . .
C31 Ru1 C32 39.36(9) . .
N6 Ru1 C30 135.96(8) . .
N3 Ru1 C30 95.64(8) . .
N2 Ru1 C30 137.04(7) . .
C31 Ru1 C30 38.81(8) . .
C32 Ru1 C30 64.86(9) . .
N6 Ru1 C33 120.46(8) . .
N3 Ru1 C33 155.21(7) . .
N2 Ru1 C33 97.19(7) . .
C31 Ru1 C33 65.67(9) . .
C32 Ru1 C33 38.62(9) . .
C30 Ru1 C33 65.01(8) . .
N6 Ru1 C34 157.90(7) . .
N3 Ru1 C34 115.98(7) . .
N2 Ru1 C34 102.54(7) . .
C31 Ru1 C34 65.76(8) . .
C32 Ru1 C34 65.33(9) . .
C30 Ru1 C34 38.82(8) . .
C33 Ru1 C34 39.26(8) . .
N7 Ru2 N7 87.70(10) . 7_565
N7 Ru2 N1 88.07(6) . .
N7 Ru2 N1 88.07(6) 7_565 .
N7 Ru2 C40 120.06(8) . 7_565
N7 Ru2 C40 92.08(8) 7_565 7_565
N1 Ru2 C40 151.87(7) . 7_565
N7 Ru2 C40 92.08(8) . .
N7 Ru2 C40 120.06(8) 7_565 .
N1 Ru2 C40 151.87(7) . .
C40 Ru2 C40 39.18(12) 7_565 .
N7 Ru2 C41 157.51(7) . 7_565
N7 Ru2 C41 99.75(8) 7_565 7_565
N1 Ru2 C41 113.19(7) . 7_565
C40 Ru2 C41 39.16(8) 7_565 7_565
C40 Ru2 C41 65.78(8) . 7_565
N7 Ru2 C41 99.75(8) . .
N7 Ru2 C41 157.51(7) 7_565 .
N1 Ru2 C41 113.19(7) . .
C40 Ru2 C41 65.78(8) 7_565 .
C40 Ru2 C41 39.16(8) . .
C41 Ru2 C41 65.99(13) 7_565 .
N7 Ru2 C42 136.04(5) . .
N7 Ru2 C42 136.04(5) 7_565 .
N1 Ru2 C42 96.14(10) . .
C40 Ru2 C42 64.91(10) 7_565 .
C40 Ru2 C42 64.91(10) . .
C41 Ru2 C42 38.89(7) 7_565 .
C41 Ru2 C42 38.89(7) . .
H1 N8 H2 110(2) . .
H1 N8 H3 112(3) . .
H2 N8 H3 110(4) . .

loop_
_geom_bond_atom_site_label_1
_geom_bond_atom_site_label_2
_geom_bond_distance
_geom_bond_site_symmetry_2
C1 N1 1.153(3) .
C1 Rh1 2.014(3) .
C2 N2 1.153(2) .
C2 Rh1 2.0089(19) .
C3 N3 1.150(2) .
C3 Rh2 2.002(2) .
C4 N4 1.152(4) .
C4 Rh2 1.988(3) .
C5 N5 1.146(3) .
C5 Rh3 1.978(2) .
C6 N6 1.144(3) .
C6 Rh3 1.993(2) .
C7 N7 1.150(3) .
C7 Rh3 2.002(2) .
C8 C9 1.422(3) 7_565
C8 C9 1.422(3) .
C8 C11 1.488(4) .
C8 Rh1 2.217(3) .
C9 C10 1.444(3) .
C9 C12 1.502(3) .
C9 Rh1 2.202(2) .
C10 C10 1.421(4) 7_565
C10 C13 1.494(3) .
C10 Rh1 2.220(2) .
C11 H11A 0.9801 .
C11 H11B 0.9802 .
C11 H11C 0.9705 .
C12 H12A 0.9805 .
C12 H12B 0.9805 .
C12 H12C 0.9804 .
C13 H13A 0.9848 .
C13 H13B 0.9840 .
C13 H13C 0.9831 .
C14 C15 1.442(3) 7_565
C14 C15 1.442(3) .
C14 C17 1.502(5) .
C14 Rh2 2.200(3) .
C15 C16 1.407(3) .
C15 C18 1.494(3) .
C15 Rh2 2.210(2) .
C16 C16 1.456(5) 7_565
C16 C19 1.494(3) .
C16 Rh2 2.198(2) .
C17 H17A 0.9800 .
C17 H17B 0.9800 .
C17 H17C 0.9800 .
C18 H18A 0.9804 .
C18 H18B 0.9805 .
C18 H18C 0.9805 .
C19 H19A 0.9809 .
C19 H19B 0.9807 .
C19 H19C 0.9809 .
C20 C21 1.424(4) .
C20 C24 1.426(3) .
C20 C25 1.511(4) .
C20 Rh3 2.215(2) .
C21 C22 1.445(3) .
C21 C26 1.510(4) .
C21 Rh3 2.200(2) .
C22 C23 1.408(3) .
C22 C27 1.497(4) .
C22 Rh3 2.213(2) .
C23 C24 1.429(3) .
C23 C28 1.507(3) .
C23 Rh3 2.217(2) .
C24 C29 1.503(4) .
C24 Rh3 2.199(2) .
C25 H25A 0.9801 .
C25 H25B 0.9802 .
C25 H25C 0.9800 .
C26 H26A 0.9805 .
C26 H26B 0.9805 .
C26 H26C 0.9805 .
C27 H27A 0.9801 .
C27 H27B 0.9802 .
C27 H27C 0.9801 .
C28 H28A 0.9831 .
C28 H28B 0.9830 .
C28 H28C 0.9830 .
C29 H29A 0.9801 .
C29 H29B 0.9801 .
C29 H29C 0.9800 .
C30 C31 1.420(3) .
C30 C34 1.426(3) .
C30 C35 1.512(3) .
C30 Ru1 2.138(2) .
C31 C32 1.438(3) .
C31 C36 1.504(3) .
C31 Ru1 2.136(2) .
C32 C33 1.416(3) .
C32 C37 1.506(4) .
C32 Ru1 2.136(2) .
C33 C34 1.444(3) .
C33 C38 1.506(3) .
C33 Ru1 2.146(2) .
C34 C39 1.493(3) .
C34 Ru1 2.153(2) .
C35 H35A 0.9801 .
C35 H35B 0.9801 .
C35 H35C 0.9801 .
C36 H36A 0.9804 .
C36 H36B 0.9803 .
C36 H36C 0.9803 .
C37 H37A 0.9802 .
C37 H37B 0.9802 .
C37 H37C 0.9801 .
C38 H38A 0.9809 .
C38 H38B 0.9808 .
C38 H38C 0.9807 .
C39 H39A 0.9801 .
C39 H39B 0.9802 .
C39 H39C 0.9801 .
C40 C40 1.435(5) 7_565
C40 C41 1.437(3) .
C40 C43 1.499(3) .
C40 Ru2 2.140(2) .
C41 C42 1.430(3) .
C41 C44 1.501(4) .
C41 Ru2 2.148(2) .
C42 C41 1.430(3) 7_565
C42 C45 1.512(5) .
C42 Ru2 2.148(3) .
C43 H43A 0.9812 .
C43 H43B 0.9808 .
C43 H43C 0.9809 .
C44 H44A 0.9807 .
C44 H44B 0.9807 .
C44 H44C 0.9808 .
C45 H45A 0.9869 .
C45 H45B 0.9869 .
C45 H45C 0.9835 .
N1 Ru2 2.134(2) .
N2 Ru1 2.1094(16) .
N3 Ru1 2.0992(17) .
N6 Ru1 2.0924(18) .
N7 Ru2 2.1073(18) .
Rh1 C2 2.0089(19) 7_565
Rh1 C9 2.202(2) 7_565
Rh1 C10 2.220(2) 7_565
Rh2 C3 2.002(2) 7_565
Rh2 C16 2.198(2) 7_565
Rh2 C15 2.210(2) 7_565
Ru2 N7 2.1073(18) 7_565
Ru2 C40 2.140(2) 7_565
Ru2 C41 2.148(2) 7_565
N8 H1 0.798(18) .
N8 H2 0.800(19) .
N8 H3 0.79(2) .
